data_4068351
loop_
_publ_author_name
'Brissy, Delphine'
'Skander, Myriem'
'Retailleau, Pascal'
'Frison, Gilles'
'Marinetti, Angela'

_publ_section_title
;
 Platinum(II) Complexes Featuring Chiral Diphosphines and N-Heterocyclic
 Carbene Ligands: Synthesis and Evaluation as Cycloisomerization Catalysts
;
_journal_issue 1
_journal_name_full Organometallics
_journal_page_first 140
_journal_paper_doi 10.1021/om800743r
_journal_volume 28
_journal_year 2009
_chemical_absolute_configuration ad
_chemical_formula_moiety 'C48 H50 I N2 P2 Pt, 0.7(C H Cl3), C H Cl3, I'
_chemical_formula_sum 'C49.7 H51.7 Cl5.1 I2 N2 P2 Pt'
_chemical_formula_weight 1368.65
_chemical_name_systematic
; 
 ? 
;
_space_group_IT_number 19
_symmetry_cell_setting orthorhombic
_symmetry_space_group_name_Hall 'P 2ac 2ab'
_symmetry_space_group_name_H-M 'P 21 21 21'
_atom_sites_solution_hydrogens geom
_atom_sites_solution_primary direct
_atom_sites_solution_secondary difmap
_audit_creation_method SHELXL-97
_cell_angle_alpha 90.00
_cell_angle_beta 90.00
_cell_angle_gamma 90.00
_cell_formula_units_Z 4
_cell_length_a 11.113(2)
_cell_length_b 17.062(2)
_cell_length_c 28.405(5)
_cell_measurement_reflns_used 5719
_cell_measurement_temperature 293(2)
_cell_measurement_theta_max 26.02
_cell_measurement_theta_min 1.00
_cell_volume 5385.9(15)
_computing_cell_refinement 'DENZO (Otwinowski & Minor, 1997); COLLECT (Nonius B.V., 1999)'
_computing_data_collection 'DENZO (Otwinowski & Minor, 1997); COLLECT (Nonius B.V., 1999)'
_computing_data_reduction 'SCALEPACK (Otwinowski & Minor, 1997)'
_computing_molecular_graphics 'PLATON (Spek, 2003)'
_computing_publication_material 'SHELXL97 (Sheldrick, 2008)'
_computing_structure_refinement 'SHELXL97 (Sheldrick, 2008); CRYSTALBUILDER (Welter, 2006)'
_computing_structure_solution 'SHELXS97 (Sheldrick, 2008)'
_diffrn_ambient_temperature 293(2)
_diffrn_measured_fraction_theta_full 0.994
_diffrn_measured_fraction_theta_max 0.994
_diffrn_measurement_device_type 'Nonius kappa-CCD diffractometer'
_diffrn_measurement_method 'phi and omega scans'
_diffrn_radiation_monochromator graphite
_diffrn_radiation_source 'fine-focus sealed tube'
_diffrn_radiation_type MoK\a
_diffrn_radiation_wavelength 0.71070
_diffrn_reflns_av_R_equivalents 0.0797
_diffrn_reflns_av_sigmaI/netI 0.0586
_diffrn_reflns_limit_h_max 13
_diffrn_reflns_limit_h_min -13
_diffrn_reflns_limit_k_max 17
_diffrn_reflns_limit_k_min -21
_diffrn_reflns_limit_l_max 35
_diffrn_reflns_limit_l_min -34
_diffrn_reflns_number 47508
_diffrn_reflns_theta_full 26.07
_diffrn_reflns_theta_max 26.07
_diffrn_reflns_theta_min 1.87
_diffrn_standards_number 0
_exptl_absorpt_coefficient_mu 4.098
_exptl_absorpt_correction_T_max 0.54
_exptl_absorpt_correction_T_min 0.39
_exptl_absorpt_correction_type gaussian
_exptl_absorpt_process_details 'Coppens, (1970)'
_exptl_crystal_colour yellow
_exptl_crystal_density_diffrn 1.680
_exptl_crystal_density_method 'not measured'
_exptl_crystal_description prism
_exptl_crystal_F_000 2658.4
_exptl_crystal_size_max 0.48
_exptl_crystal_size_mid 0.40
_exptl_crystal_size_min 0.25
_refine_diff_density_max 1.071
_refine_diff_density_min -0.934
_refine_diff_density_rms 0.135
_refine_ls_abs_structure_details 'Flack H D (1983), Acta Cryst. A39, 876-881; 4557 Friedel pairs'
_refine_ls_abs_structure_Flack -0.015(6)
_refine_ls_extinction_method none
_refine_ls_goodness_of_fit_ref 1.051
_refine_ls_hydrogen_treatment constr
_refine_ls_matrix_type full
_refine_ls_number_parameters 606
_refine_ls_number_reflns 10431
_refine_ls_number_restraints 111
_refine_ls_restrained_S_all 1.050
_refine_ls_R_factor_all 0.0650
_refine_ls_R_factor_gt 0.0432
_refine_ls_shift/su_max 0.003
_refine_ls_shift/su_mean 0.000
_refine_ls_structure_factor_coef Fsqd
_refine_ls_weighting_details 'calc w=1/[\s^2^(Fo^2^)+(0.0476P)^2^+8.8279P] where P=(Fo^2^+2Fc^2^)/3'
_refine_ls_weighting_scheme calc
_refine_ls_wR_factor_gt 0.0929
_refine_ls_wR_factor_ref 0.1024
_reflns_number_gt 8498
_reflns_number_total 10431
_reflns_threshold_expression >2sigma(I)
_cod_data_source_file om800743r_si_001.cif
_cod_data_source_block complex_8i_prime
_cod_original_sg_symbol_H-M P212121
_cod_original_formula_sum 'C49.70 H51.70 Cl5.10 I2 N2 P2 Pt'
_cod_database_code 4068351

loop_
_symmetry_equiv_pos_as_xyz
'x, y, z'
'-x+1/2, -y, z+1/2'
'x+1/2, -y+1/2, -z'
'-x, y+1/2, -z+1/2'

loop_
_atom_site_label
_atom_site_type_symbol
_atom_site_fract_x
_atom_site_fract_y
_atom_site_fract_z
_atom_site_U_iso_or_equiv
_atom_site_adp_type
_atom_site_occupancy
_atom_site_symmetry_multiplicity
_atom_site_calc_flag
_atom_site_refinement_flags
_atom_site_disorder_assembly
_atom_site_disorder_group
Pt1 Pt 0.93670(2) 0.886985(18) 0.832101(10) 0.03451(9) Uani 1 1 d . . .
I1 I 0.77950(5) 0.93474(5) 0.76826(2) 0.0658(2) Uani 1 1 d . . .
I2 I 1.42603(7) 0.94182(4) 1.02407(2) 0.06814(19) Uani 1 1 d . . .
P1 P 1.09547(17) 0.93913(13) 0.79045(7) 0.0382(5) Uani 1 1 d . . .
P2 P 1.07787(18) 0.84355(12) 0.88188(6) 0.0349(4) Uani 1 1 d . . .
N1 N 0.7568(6) 0.7779(4) 0.8831(2) 0.0429(16) Uani 1 1 d . . .
N2 N 0.7363(5) 0.8966(4) 0.9050(2) 0.0444(16) Uani 1 1 d . . .
C1 C 1.2365(7) 0.9051(6) 0.8181(3) 0.046(2) Uani 1 1 d . . .
H1 H 1.2517 0.8520 0.8065 0.055 Uiso 1 1 calc R . .
C2 C 1.2172(7) 0.8988(5) 0.8716(3) 0.0405(19) Uani 1 1 d . . .
H2 H 1.2062 0.9519 0.8842 0.049 Uiso 1 1 calc R . .
C3 C 0.7985(7) 0.8515(5) 0.8749(3) 0.0404(19) Uani 1 1 d . . .
C4 C 0.6697(8) 0.7788(6) 0.9168(3) 0.054(2) Uani 1 1 d . . .
H4 H 0.6279 0.7358 0.9285 0.065 Uiso 1 1 calc R . .
C5 C 0.6560(8) 0.8529(6) 0.9298(3) 0.062(3) Uani 1 1 d . . .
H5 H 0.6014 0.8716 0.9520 0.075 Uiso 1 1 calc R . .
C6 C 1.3475(7) 0.9551(6) 0.8051(3) 0.057(2) Uani 1 1 d . . .
H6E H 1.3422 1.0051 0.8205 0.086 Uiso 1 1 calc R . .
H6F H 1.3499 0.9627 0.7717 0.086 Uiso 1 1 calc R . .
H6G H 1.4193 0.9287 0.8152 0.086 Uiso 1 1 calc R . .
C7 C 1.3259(8) 0.8624(6) 0.8958(3) 0.059(3) Uani 1 1 d . . .
H7A H 1.3472 0.8145 0.8801 0.089 Uiso 1 1 calc R . .
H7B H 1.3067 0.8515 0.9281 0.089 Uiso 1 1 calc R . .
H7C H 1.3925 0.8982 0.8944 0.089 Uiso 1 1 calc R . .
C8 C 0.7948(7) 0.7064(5) 0.8587(3) 0.049(2) Uani 1 1 d . . .
H8A H 0.8518 0.6789 0.8787 0.059 Uiso 1 1 calc R . .
H8B H 0.8370 0.7214 0.8302 0.059 Uiso 1 1 calc R . .
C9 C 0.6951(7) 0.6499(5) 0.8456(3) 0.046(2) Uani 1 1 d . . .
C10 C 0.7003(9) 0.5756(6) 0.8629(3) 0.055(2) Uani 1 1 d . . .
H10 H 0.7594 0.5625 0.8846 0.066 Uiso 1 1 calc R . .
C11 C 0.6162(10) 0.5178(6) 0.8480(4) 0.068(3) Uani 1 1 d . . .
H11 H 0.6205 0.4671 0.8599 0.081 Uiso 1 1 calc R . .
C12 C 0.5322(9) 0.5367(6) 0.8171(4) 0.063(3) Uani 1 1 d . . .
H12 H 0.4777 0.4984 0.8077 0.076 Uiso 1 1 calc R . .
C13 C 0.5219(7) 0.6118(7) 0.7982(3) 0.056(2) Uani 1 1 d . . .
C14 C 0.4360(10) 0.6323(8) 0.7620(5) 0.088(4) Uani 1 1 d . . .
H14 H 0.3836 0.5944 0.7506 0.105 Uiso 1 1 calc R . .
C15 C 0.4309(12) 0.7049(8) 0.7449(5) 0.091(4) Uani 1 1 d . . .
H15 H 0.3741 0.7169 0.7220 0.109 Uiso 1 1 calc R . .
C16 C 0.5074(10) 0.7620(7) 0.7603(4) 0.077(3) Uani 1 1 d . . .
H16 H 0.5015 0.8122 0.7477 0.093 Uiso 1 1 calc R . .
C17 C 0.5922(9) 0.7470(6) 0.7936(3) 0.060(2) Uani 1 1 d . . .
H17 H 0.6423 0.7871 0.8039 0.072 Uiso 1 1 calc R . .
C18 C 0.6045(8) 0.6719(6) 0.8124(3) 0.051(2) Uani 1 1 d . . .
C19 C 0.7454(7) 0.9837(5) 0.9057(3) 0.043(2) Uani 1 1 d . . .
H19 H 0.8097 0.9982 0.8837 0.052 Uiso 1 1 calc R . .
C1A C 1.1110(6) 0.9158(5) 0.7278(3) 0.0399(19) Uani 1 1 d . . .
C1B C 1.0921(7) 1.0459(5) 0.7947(3) 0.042(2) Uani 1 1 d . . .
C1C C 1.1154(7) 0.7420(5) 0.8694(3) 0.0416(19) Uani 1 1 d . . .
C1D C 1.0443(7) 0.8517(5) 0.9443(2) 0.0387(18) Uani 1 1 d . . .
C20 C 0.6314(9) 1.0216(6) 0.8880(4) 0.068(3) Uani 1 1 d . . .
H20A H 0.5652 1.0093 0.9090 0.082 Uiso 1 1 calc R . .
H20B H 0.6119 1.0016 0.8570 0.082 Uiso 1 1 calc R . .
C21 C 0.6491(11) 1.1097(8) 0.8857(5) 0.094(4) Uani 1 1 d . . .
H21A H 0.7113 1.1215 0.8628 0.112 Uiso 1 1 calc R . .
H21B H 0.5750 1.1340 0.8751 0.112 Uiso 1 1 calc R . .
C22 C 0.6835(13) 1.1434(7) 0.9320(5) 0.098(4) Uani 1 1 d . . .
H22A H 0.6179 1.1369 0.9542 0.118 Uiso 1 1 calc R . .
H22B H 0.6993 1.1990 0.9286 0.118 Uiso 1 1 calc R . .
C23 C 0.7962(12) 1.1020(7) 0.9506(5) 0.091(4) Uani 1 1 d . . .
H23A H 0.8639 1.1143 0.9303 0.109 Uiso 1 1 calc R . .
H23B H 0.8145 1.1215 0.9818 0.109 Uiso 1 1 calc R . .
C24 C 0.7802(10) 1.0145(6) 0.9527(4) 0.070(3) Uani 1 1 d . . .
H24A H 0.8547 0.9902 0.9627 0.084 Uiso 1 1 calc R . .
H24B H 0.7183 1.0016 0.9755 0.084 Uiso 1 1 calc R . .
C2A C 1.1749(9) 0.8513(6) 0.7127(3) 0.059(2) Uani 1 1 d . . .
H2A H 1.2130 0.8196 0.7347 0.070 Uiso 1 1 calc R . .
C2B C 1.1618(9) 1.0937(6) 0.7662(3) 0.061(3) Uani 1 1 d . . .
H2B H 1.2110 1.0725 0.7429 0.074 Uiso 1 1 calc R . .
C2C C 1.1044(7) 0.7150(5) 0.8235(3) 0.045(2) Uani 1 1 d . . .
H2C H 1.0733 0.7478 0.8004 0.054 Uiso 1 1 calc R . .
C2D C 0.9663(7) 0.7980(6) 0.9653(3) 0.048(2) Uani 1 1 d . . .
H2D H 0.9366 0.7558 0.9481 0.058 Uiso 1 1 calc R . .
C3A C 1.1836(10) 0.8325(7) 0.6650(4) 0.075(3) Uani 1 1 d . . .
H3A H 1.2289 0.7895 0.6554 0.090 Uiso 1 1 calc R . .
C3B C 1.1560(10) 1.1741(6) 0.7733(4) 0.073(3) Uani 1 1 d . . .
H3B H 1.2027 1.2066 0.7543 0.088 Uiso 1 1 calc R . .
C3C C 1.1388(9) 0.6411(6) 0.8123(4) 0.064(3) Uani 1 1 d . . .
H3C H 1.1302 0.6232 0.7816 0.076 Uiso 1 1 calc R . .
C3D C 0.9336(9) 0.8082(6) 1.0117(3) 0.060(2) Uani 1 1 d . . .
H3D H 0.8811 0.7724 1.0254 0.073 Uiso 1 1 calc R . .
C4A C 1.1254(10) 0.8774(8) 0.6327(3) 0.073(3) Uani 1 1 d . . .
H4A H 1.1292 0.8643 0.6009 0.087 Uiso 1 1 calc R . .
C4B C 1.0854(10) 1.2075(6) 0.8066(4) 0.072(3) Uani 1 1 d . . .
H4B H 1.0821 1.2617 0.8096 0.086 Uiso 1 1 calc R . .
C4C C 1.1869(9) 0.5921(6) 0.8466(4) 0.069(3) Uani 1 1 d . . .
H4C H 1.2138 0.5422 0.8385 0.082 Uiso 1 1 calc R . .
C4D C 0.9758(8) 0.8688(6) 1.0381(3) 0.057(3) Uani 1 1 d . . .
H4D H 0.9518 0.8750 1.0693 0.068 Uiso 1 1 calc R . .
C5A C 1.0611(11) 0.9418(7) 0.6467(3) 0.073(3) Uani 1 1 d . . .
H5A H 1.0224 0.9729 0.6245 0.088 Uiso 1 1 calc R . .
C5B C 1.0193(11) 1.1610(6) 0.8356(5) 0.082(3) Uani 1 1 d . . .
H5B H 0.9717 1.1831 0.8591 0.098 Uiso 1 1 calc R . .
C5C C 1.1947(8) 0.6171(6) 0.8917(4) 0.061(2) Uani 1 1 d . . .
H5C H 1.2220 0.5830 0.9149 0.073 Uiso 1 1 calc R . .
C5D C 1.0542(10) 0.9205(6) 1.0178(3) 0.060(2) Uani 1 1 d . . .
H5D H 1.0851 0.9615 1.0357 0.071 Uiso 1 1 calc R . .
C6A C 1.0541(9) 0.9606(6) 0.6943(3) 0.058(2) Uani 1 1 d . . .
H6A H 1.0101 1.0043 0.7036 0.070 Uiso 1 1 calc R . .
C6B C 1.0236(9) 1.0784(6) 0.8298(4) 0.064(3) Uani 1 1 d . . .
H6B H 0.9797 1.0461 0.8499 0.077 Uiso 1 1 calc R . .
C6C C 1.1622(8) 0.6929(5) 0.9037(3) 0.054(2) Uani 1 1 d . . .
H6C H 1.1718 0.7107 0.9344 0.064 Uiso 1 1 calc R . .
C6D C 1.0891(8) 0.9129(5) 0.9705(3) 0.050(2) Uani 1 1 d . . .
H6D H 1.1418 0.9488 0.9571 0.060 Uiso 1 1 calc R . .
C1' C 1.2893(12) 1.1217(9) 0.9787(5) 0.105(4) Uani 1 1 d . . .
H1' H 1.3211 1.0727 0.9918 0.126 Uiso 1 1 calc R . .
Cl1 Cl 1.2882(7) 1.1153(3) 0.9176(2) 0.190(3) Uani 1 1 d . . .
Cl2 Cl 1.1502(5) 1.1385(4) 1.0017(4) 0.252(5) Uani 1 1 d . . .
Cl3 Cl 1.3827(4) 1.1994(2) 0.99601(16) 0.1235(13) Uani 1 1 d . . .
C100 C 0.8210(9) 1.1580(7) 1.0985(4) 0.123(6) Uani 0.45 1 d PDU A 1
H100 H 0.8651 1.2050 1.0888 0.147 Uiso 0.45 1 calc PR A 1
Cl4' Cl 0.8768(12) 1.0691(6) 1.0827(4) 0.160(5) Uani 0.45 1 d PDU A 1
Cl5' Cl 0.6767(9) 1.1471(11) 1.0798(4) 0.206(7) Uani 0.45 1 d PDU A 1
Cl6' Cl 0.8007(14) 1.1422(9) 1.1570(3) 0.192(7) Uani 0.45 1 d PDU A 1
C101 C 0.8447(16) 1.1822(10) 1.0935(6) 0.125(9) Uani 0.25 1 d PDU B 2
H101 H 0.8297 1.2270 1.0728 0.149 Uiso 0.25 1 calc PR B 2
Cl4" Cl 0.9317(18) 1.1078(13) 1.0729(5) 0.183(11) Uani 0.25 1 d PDU B 2
Cl5" Cl 0.915(2) 1.1987(11) 1.1458(7) 0.208(11) Uani 0.25 1 d PDU B 2
Cl6" Cl 0.7246(17) 1.1296(14) 1.1129(8) 0.168(8) Uani 0.25 1 d PDU B 2

loop_
_atom_site_aniso_label
_atom_site_aniso_U_11
_atom_site_aniso_U_22
_atom_site_aniso_U_33
_atom_site_aniso_U_23
_atom_site_aniso_U_13
_atom_site_aniso_U_12
Pt1 0.03085(14) 0.03822(15) 0.03446(14) 0.00341(14) -0.00031(13) -0.00175(13)
I1 0.0478(3) 0.0831(5) 0.0665(4) 0.0285(4) -0.0111(3) -0.0009(3)
I2 0.0745(4) 0.0794(5) 0.0505(3) -0.0071(3) 0.0027(3) 0.0155(4)
P1 0.0354(11) 0.0432(13) 0.0360(10) 0.0045(10) -0.0003(8) -0.0031(9)
P2 0.0327(10) 0.0390(11) 0.0331(9) 0.0017(8) -0.0007(8) -0.0028(9)
N1 0.039(4) 0.045(5) 0.045(4) -0.001(3) 0.011(3) -0.007(3)
N2 0.035(3) 0.054(5) 0.044(4) 0.001(4) 0.010(3) -0.003(3)
C1 0.043(5) 0.060(6) 0.035(4) 0.005(4) -0.005(3) -0.002(4)
C2 0.042(4) 0.043(5) 0.036(4) 0.004(4) -0.006(3) -0.012(4)
C3 0.026(4) 0.047(5) 0.048(5) -0.002(4) -0.009(3) 0.003(4)
C4 0.049(5) 0.054(6) 0.061(6) 0.003(5) 0.013(4) -0.007(4)
C5 0.047(5) 0.073(7) 0.066(6) -0.006(6) 0.021(5) -0.008(5)
C6 0.041(5) 0.081(7) 0.049(5) 0.008(5) 0.004(4) -0.012(5)
C7 0.045(5) 0.087(8) 0.046(5) 0.012(5) -0.012(4) -0.002(5)
C8 0.039(5) 0.054(6) 0.054(5) -0.004(4) 0.000(4) -0.006(4)
C9 0.044(5) 0.053(6) 0.040(4) -0.012(4) 0.006(4) -0.008(4)
C10 0.063(6) 0.045(6) 0.057(6) 0.005(5) 0.004(4) -0.003(5)
C11 0.086(7) 0.046(6) 0.071(7) 0.002(5) 0.008(6) -0.014(5)
C12 0.054(6) 0.056(7) 0.079(7) -0.012(5) 0.015(5) -0.020(4)
C13 0.037(4) 0.062(6) 0.069(6) -0.018(6) 0.000(4) -0.011(4)
C14 0.057(6) 0.094(10) 0.113(9) -0.035(8) -0.005(7) -0.013(7)
C15 0.075(7) 0.091(9) 0.107(9) -0.012(8) -0.035(7) 0.017(8)
C16 0.080(7) 0.057(7) 0.095(8) -0.005(6) -0.019(7) 0.011(6)
C17 0.058(6) 0.051(6) 0.070(6) -0.003(5) 0.008(5) 0.004(4)
C18 0.047(5) 0.060(6) 0.046(5) -0.006(4) 0.010(4) 0.002(4)
C19 0.034(4) 0.044(5) 0.051(5) -0.008(4) 0.007(4) 0.006(4)
C1A 0.031(4) 0.055(5) 0.034(4) 0.002(4) 0.007(3) -0.002(3)
C1B 0.040(5) 0.040(5) 0.047(4) 0.010(4) 0.000(4) -0.004(3)
C1C 0.038(4) 0.038(5) 0.048(5) 0.007(4) -0.004(4) -0.005(3)
C1D 0.037(5) 0.051(5) 0.028(4) 0.003(4) -0.003(3) 0.003(4)
C20 0.064(6) 0.048(6) 0.092(8) 0.005(6) -0.018(6) 0.014(5)
C21 0.080(8) 0.074(8) 0.128(11) 0.013(9) -0.018(7) 0.025(7)
C22 0.105(10) 0.065(8) 0.124(12) -0.010(8) 0.011(9) 0.000(7)
C23 0.104(9) 0.070(8) 0.097(9) -0.039(7) 0.006(7) 0.000(7)
C24 0.071(7) 0.060(7) 0.078(7) -0.012(6) -0.011(6) 0.002(5)
C2A 0.070(6) 0.059(6) 0.047(5) 0.003(5) -0.010(5) 0.008(5)
C2B 0.071(6) 0.056(7) 0.057(5) 0.005(5) 0.018(5) -0.015(5)
C2C 0.048(5) 0.034(5) 0.052(5) 0.000(4) 0.003(4) -0.004(3)
C2D 0.042(5) 0.059(6) 0.043(5) 0.005(4) 0.001(4) -0.005(4)
C3A 0.089(7) 0.087(8) 0.049(6) -0.022(6) 0.015(6) -0.003(6)
C3B 0.082(7) 0.055(7) 0.082(8) 0.016(6) 0.011(6) -0.018(6)
C3C 0.060(6) 0.057(7) 0.074(6) -0.013(6) 0.017(5) -0.009(5)
C3D 0.054(5) 0.083(7) 0.044(5) 0.027(5) 0.007(5) 0.002(6)
C4A 0.076(7) 0.107(10) 0.035(5) -0.004(6) -0.004(5) -0.006(7)
C4B 0.086(8) 0.046(6) 0.083(7) -0.008(5) 0.014(6) -0.007(6)
C4C 0.070(7) 0.039(6) 0.096(9) -0.017(5) 0.002(6) 0.009(5)
C4D 0.055(5) 0.084(8) 0.031(4) 0.001(5) 0.008(4) 0.012(5)
C5A 0.077(7) 0.104(9) 0.040(5) 0.017(6) -0.011(5) -0.006(8)
C5B 0.104(9) 0.048(6) 0.094(8) 0.003(7) 0.033(7) -0.001(6)
C5C 0.048(5) 0.055(6) 0.080(7) 0.007(6) -0.010(5) 0.008(5)
C5D 0.074(6) 0.061(6) 0.043(5) -0.017(4) -0.009(5) 0.003(6)
C6A 0.056(5) 0.071(6) 0.048(5) 0.012(5) -0.001(5) -0.006(5)
C6B 0.075(6) 0.042(5) 0.075(6) 0.009(5) 0.030(6) -0.012(4)
C6C 0.053(5) 0.046(6) 0.062(6) -0.001(5) -0.005(4) 0.005(4)
C6D 0.057(6) 0.052(5) 0.041(4) -0.006(4) 0.004(4) -0.001(4)
C1' 0.097(9) 0.089(10) 0.128(11) -0.028(9) -0.006(8) -0.001(8)
Cl1 0.300(8) 0.122(4) 0.149(4) -0.014(4) -0.083(5) -0.010(5)
Cl2 0.116(4) 0.134(5) 0.507(15) -0.012(7) 0.077(6) -0.008(3)
Cl3 0.144(3) 0.098(3) 0.129(3) -0.010(2) 0.002(3) -0.009(2)
C100 0.102(13) 0.112(15) 0.155(13) 0.100(13) 0.042(14) 0.057(14)
Cl4' 0.253(14) 0.104(8) 0.123(9) 0.003(7) 0.006(9) 0.014(8)
Cl5' 0.123(8) 0.35(2) 0.144(9) 0.072(13) 0.022(7) -0.022(9)
Cl6' 0.265(15) 0.199(13) 0.111(7) -0.026(8) -0.003(8) 0.134(12)
C101 0.17(3) 0.10(3) 0.10(2) 0.01(2) 0.001(19) 0.001(17)
Cl4" 0.212(19) 0.27(2) 0.071(8) 0.084(11) 0.041(11) 0.16(2)
Cl5" 0.36(3) 0.096(13) 0.169(16) 0.030(10) -0.13(2) -0.065(18)
Cl6" 0.170(16) 0.17(2) 0.161(19) 0.027(16) 0.019(13) -0.018(14)

loop_
_atom_type_symbol
_atom_type_description
_atom_type_scat_dispersion_real
_atom_type_scat_dispersion_imag
_atom_type_scat_source
C C 0.0033 0.0016 'International Tables Vol C Tables 4.2.6.8 and 6.1.1.4'
H H 0.0000 0.0000 'International Tables Vol C Tables 4.2.6.8 and 6.1.1.4'
I I -0.4742 1.8119 'International Tables Vol C Tables 4.2.6.8 and 6.1.1.4'
N N 0.0061 0.0033 'International Tables Vol C Tables 4.2.6.8 and 6.1.1.4'
P P 0.1023 0.0942 'International Tables Vol C Tables 4.2.6.8 and 6.1.1.4'
Pt Pt -1.7033 8.3905 'International Tables Vol C Tables 4.2.6.8 and 6.1.1.4'
Cl Cl 0.1484 0.1585 'International Tables Vol C Tables 4.2.6.8 and 6.1.1.4'

loop_
_geom_angle_atom_site_label_1
_geom_angle_atom_site_label_2
_geom_angle_atom_site_label_3
_geom_angle
C3 Pt1 P2 93.0(2)
C3 Pt1 P1 173.0(2)
P2 Pt1 P1 85.15(7)
C3 Pt1 I1 90.2(2)
P2 Pt1 I1 175.92(5)
P1 Pt1 I1 91.99(5)
C1B P1 C1A 106.5(4)
C1B P1 C1 107.6(4)
C1A P1 C1 105.4(4)
C1B P1 Pt1 109.6(3)
C1A P1 Pt1 119.2(3)
C1 P1 Pt1 108.1(3)
C1C P2 C1D 108.1(4)
C1C P2 C2 105.4(4)
C1D P2 C2 106.7(4)
C1C P2 Pt1 110.7(3)
C1D P2 Pt1 116.6(3)
C2 P2 Pt1 108.7(2)
C3 N1 C4 110.6(7)
C3 N1 C8 126.2(7)
C4 N1 C8 123.2(7)
C3 N2 C5 110.7(8)
C3 N2 C19 123.1(7)
C5 N2 C19 125.7(7)
C2 C1 C6 112.7(7)
C2 C1 P1 108.9(5)
C6 C1 P1 113.7(6)
C2 C1 H1 107.0
C6 C1 H1 107.0
P1 C1 H1 107.0
C7 C2 C1 111.3(7)
C7 C2 P2 112.8(6)
C1 C2 P2 108.0(5)
C7 C2 H2 108.2
C1 C2 H2 108.2
P2 C2 H2 108.2
N2 C3 N1 104.2(7)
N2 C3 Pt1 126.5(6)
N1 C3 Pt1 129.0(6)
C5 C4 N1 106.8(8)
C5 C4 H4 126.6
N1 C4 H4 126.6
C4 C5 N2 107.6(8)
C4 C5 H5 126.2
N2 C5 H5 126.2
C1 C6 H6E 109.5
C1 C6 H6F 109.5
H6E C6 H6F 109.5
C1 C6 H6G 109.5
H6E C6 H6G 109.5
H6F C6 H6G 109.5
C2 C7 H7A 109.5
C2 C7 H7B 109.5
H7A C7 H7B 109.5
C2 C7 H7C 109.5
H7A C7 H7C 109.5
H7B C7 H7C 109.5
N1 C8 C9 115.8(7)
N1 C8 H8A 108.3
C9 C8 H8A 108.3
N1 C8 H8B 108.3
C9 C8 H8B 108.3
H8A C8 H8B 107.4
C10 C9 C18 120.8(8)
C10 C9 C8 118.2(8)
C18 C9 C8 120.7(8)
C9 C10 C11 120.7(9)
C9 C10 H10 119.6
C11 C10 H10 119.6
C12 C11 C10 119.5(10)
C12 C11 H11 120.3
C10 C11 H11 120.3
C11 C12 C13 122.6(9)
C11 C12 H12 118.7
C13 C12 H12 118.7
C12 C13 C18 119.7(9)
C12 C13 C14 123.5(9)
C18 C13 C14 116.7(10)
C15 C14 C13 120.9(11)
C15 C14 H14 119.5
C13 C14 H14 119.5
C14 C15 C16 121.3(11)
C14 C15 H15 119.3
C16 C15 H15 119.3
C17 C16 C15 121.3(11)
C17 C16 H16 119.3
C15 C16 H16 119.3
C16 C17 C18 120.5(10)
C16 C17 H17 119.8
C18 C17 H17 119.8
C17 C18 C9 124.3(9)
C17 C18 C13 119.1(9)
C9 C18 C13 116.7(9)
C24 C19 N2 112.5(8)
C24 C19 C20 111.4(8)
N2 C19 C20 111.5(7)
C24 C19 H19 107.0
N2 C19 H19 107.0
C20 C19 H19 107.0
C6A C1A C2A 117.7(8)
C6A C1A P1 120.5(7)
C2A C1A P1 121.6(6)
C6B C1B C2B 119.8(8)
C6B C1B P1 117.6(6)
C2B C1B P1 122.4(7)
C6C C1C C2C 119.4(8)
C6C C1C P2 121.8(7)
C2C C1C P2 118.6(6)
C6D C1D C2D 119.5(7)
C6D C1D P2 120.8(6)
C2D C1D P2 119.6(6)
C19 C20 C21 109.3(9)
C19 C20 H20A 109.8
C21 C20 H20A 109.8
C19 C20 H20B 109.8
C21 C20 H20B 109.8
H20A C20 H20B 108.3
C22 C21 C20 112.3(11)
C22 C21 H21A 109.2
C20 C21 H21A 109.2
C22 C21 H21B 109.2
C20 C21 H21B 109.2
H21A C21 H21B 107.9
C21 C22 C23 109.7(10)
C21 C22 H22A 109.7
C23 C22 H22A 109.7
C21 C22 H22B 109.7
C23 C22 H22B 109.7
H22A C22 H22B 108.2
C24 C23 C22 112.0(10)
C24 C23 H23A 109.2
C22 C23 H23A 109.2
C24 C23 H23B 109.2
C22 C23 H23B 109.2
H23A C23 H23B 107.9
C19 C24 C23 110.3(9)
C19 C24 H24A 109.6
C23 C24 H24A 109.6
C19 C24 H24B 109.6
C23 C24 H24B 109.6
H24A C24 H24B 108.1
C1A C2A C3A 121.5(9)
C1A C2A H2A 119.3
C3A C2A H2A 119.3
C1B C2B C3B 118.0(9)
C1B C2B H2B 121.0
C3B C2B H2B 121.0
C3C C2C C1C 120.3(9)
C3C C2C H2C 119.8
C1C C2C H2C 119.8
C3D C2D C1D 119.4(9)
C3D C2D H2D 120.3
C1D C2D H2D 120.3
C4A C3A C2A 119.5(11)
C4A C3A H3A 120.3
C2A C3A H3A 120.3
C4B C3B C2B 122.9(10)
C4B C3B H3B 118.5
C2B C3B H3B 118.5
C2C C3C C4C 120.3(10)
C2C C3C H3C 119.9
C4C C3C H3C 119.9
C4D C3D C2D 122.1(9)
C4D C3D H3D 118.9
C2D C3D H3D 118.9
C3A C4A C5A 120.3(9)
C3A C4A H4A 119.9
C5A C4A H4A 119.9
C3B C4B C5B 119.5(10)
C3B C4B H4B 120.3
C5B C4B H4B 120.3
C5C C4C C3C 119.8(9)
C5C C4C H4C 120.1
C3C C4C H4C 120.1
C3D C4D C5D 118.5(8)
C3D C4D H4D 120.8
C5D C4D H4D 120.8
C4A C5A C6A 119.8(10)
C4A C5A H5A 120.1
C6A C5A H5A 120.1
C4B C5B C6B 119.3(11)
C4B C5B H5B 120.3
C6B C5B H5B 120.3
C4C C5C C6C 120.6(10)
C4C C5C H5C 119.7
C6C C5C H5C 119.7
C4D C5D C6D 121.3(9)
C4D C5D H5D 119.3
C6D C5D H5D 119.3
C1A C6A C5A 121.2(10)
C1A C6A H6A 119.4
C5A C6A H6A 119.4
C1B C6B C5B 120.3(9)
C1B C6B H6B 119.8
C5B C6B H6B 119.9
C5C C6C C1C 119.4(9)
C5C C6C H6C 120.3
C1C C6C H6C 120.3
C1D C6D C5D 119.2(8)
C1D C6D H6D 120.4
C5D C6D H6D 120.4
Cl2 C1' Cl1 112.8(9)
Cl2 C1' Cl3 107.6(8)
Cl1 C1' Cl3 109.3(9)
Cl2 C1' H1' 109.0
Cl1 C1' H1' 109.0
Cl3 C1' H1' 109.0
Cl6' C100 Cl4' 99.5(5)
Cl6' C100 Cl5' 99.5(5)
Cl4' C100 Cl5' 99.4(5)
Cl6' C100 H100 118.2
Cl4' C100 H100 118.2
Cl5' C100 H100 118.2
Cl5" C101 Cl6" 99.4(5)
Cl5" C101 Cl4" 99.4(5)
Cl6" C101 Cl4" 99.4(5)
Cl5" C101 H101 118.3
Cl6" C101 H101 118.3
Cl4" C101 H101 118.3

loop_
_geom_bond_atom_site_label_1
_geom_bond_atom_site_label_2
_geom_bond_distance
Pt1 C3 2.051(8)
Pt1 P2 2.238(2)
Pt1 P1 2.303(2)
Pt1 I1 2.6466(7)
P1 C1B 1.826(9)
P1 C1A 1.832(8)
P1 C1 1.847(8)
P2 C1C 1.817(9)
P2 C1D 1.817(7)
P2 C2 1.836(8)
N1 C3 1.360(11)
N1 C4 1.361(11)
N1 C8 1.465(11)
N2 C3 1.340(10)
N2 C5 1.361(11)
N2 C19 1.489(11)
C1 C2 1.539(10)
C1 C6 1.544(12)
C1 H1 0.9800
C2 C7 1.522(11)
C2 H2 0.9800
C4 C5 1.326(13)
C4 H4 0.9300
C5 H5 0.9300
C6 H6E 0.9600
C6 H6F 0.9600
C6 H6G 0.9600
C7 H7A 0.9600
C7 H7B 0.9600
C7 H7C 0.9600
C8 C9 1.515(12)
C8 H8A 0.9700
C8 H8B 0.9700
C9 C10 1.361(12)
C9 C18 1.430(12)
C10 C11 1.423(13)
C10 H10 0.9300
C11 C12 1.320(14)
C11 H11 0.9300
C12 C13 1.394(15)
C12 H12 0.9300
C13 C18 1.435(13)
C13 C14 1.444(16)
C14 C15 1.331(16)
C14 H14 0.9300
C15 C16 1.365(16)
C15 H15 0.9300
C16 C17 1.359(14)
C16 H16 0.9300
C17 C18 1.395(13)
C17 H17 0.9300
C19 C24 1.486(13)
C19 C20 1.508(12)
C19 H19 0.9800
C1A C6A 1.375(12)
C1A C2A 1.378(12)
C1B C6B 1.371(12)
C1B C2B 1.387(12)
C1C C6C 1.386(12)
C1C C2C 1.388(11)
C1D C6D 1.375(11)
C1D C2D 1.395(11)
C20 C21 1.516(16)
C20 H20A 0.9700
C20 H20B 0.9700
C21 C22 1.485(18)
C21 H21A 0.9700
C21 H21B 0.9700
C22 C23 1.532(17)
C22 H22A 0.9700
C22 H22B 0.9700
C23 C24 1.505(16)
C23 H23A 0.9700
C23 H23B 0.9700
C24 H24A 0.9700
C24 H24B 0.9700
C2A C3A 1.395(13)
C2A H2A 0.9300
C2B C3B 1.389(15)
C2B H2B 0.9300
C2C C3C 1.356(12)
C2C H2C 0.9300
C2D C3D 1.379(12)
C2D H2D 0.9300
C3A C4A 1.360(16)
C3A H3A 0.9300
C3B C4B 1.355(15)
C3B H3B 0.9300
C3C C4C 1.390(15)
C3C H3C 0.9300
C3D C4D 1.361(13)
C3D H3D 0.9300
C4A C5A 1.370(16)
C4A H4A 0.9300
C4B C5B 1.359(15)
C4B H4B 0.9300
C4C C5C 1.355(14)
C4C H4C 0.9300
C4D C5D 1.368(13)
C4D H4D 0.9300
C5A C6A 1.391(12)
C5A H5A 0.9300
C5B C6B 1.421(14)
C5B H5B 0.9300
C5C C6C 1.385(13)
C5C H5C 0.9300
C5D C6D 1.405(11)
C5D H5D 0.9300
C6A H6A 0.9300
C6B H6B 0.9300
C6C H6C 0.9300
C6D H6D 0.9300
C1' Cl2 1.703(15)
C1' Cl1 1.741(15)
C1' Cl3 1.754(14)
C1' H1' 0.9800
C100 Cl6' 1.699(2)
C100 Cl4' 1.699(2)
C100 Cl5' 1.700(2)
C100 H100 0.9800
C101 Cl5" 1.699(2)
C101 Cl6" 1.700(2)
C101 Cl4" 1.700(2)
C101 H101 0.9800

loop_
_geom_torsion_atom_site_label_1
_geom_torsion_atom_site_label_2
_geom_torsion_atom_site_label_3
_geom_torsion_atom_site_label_4
_geom_torsion
P2 Pt1 P1 C1B -110.7(3)
I1 Pt1 P1 C1B 72.3(3)
P2 Pt1 P1 C1A 126.5(3)
I1 Pt1 P1 C1A -50.6(3)
P2 Pt1 P1 C1 6.3(3)
I1 Pt1 P1 C1 -170.8(3)
C3 Pt1 P2 C1C 89.2(4)
P1 Pt1 P2 C1C -97.6(3)
C3 Pt1 P2 C1D -34.8(4)
P1 Pt1 P2 C1D 138.4(3)
C3 Pt1 P2 C2 -155.4(4)
P1 Pt1 P2 C2 17.8(3)
C1B P1 C1 C2 83.8(6)
C1A P1 C1 C2 -162.9(6)
Pt1 P1 C1 C2 -34.4(7)
C1B P1 C1 C6 -42.8(7)
C1A P1 C1 C6 70.5(7)
Pt1 P1 C1 C6 -161.1(6)
C6 C1 C2 C7 -59.1(10)
P1 C1 C2 C7 173.7(6)
C6 C1 C2 P2 176.4(6)
P1 C1 C2 P2 49.2(7)
C1C P2 C2 C7 -48.7(7)
C1D P2 C2 C7 66.1(7)
Pt1 P2 C2 C7 -167.4(6)
C1C P2 C2 C1 74.8(6)
C1D P2 C2 C1 -170.4(6)
Pt1 P2 C2 C1 -43.9(6)
C5 N2 C3 N1 -1.9(9)
C19 N2 C3 N1 -174.9(7)
C5 N2 C3 Pt1 -176.2(6)
C19 N2 C3 Pt1 10.8(11)
C4 N1 C3 N2 1.1(9)
C8 N1 C3 N2 179.0(7)
C4 N1 C3 Pt1 175.2(6)
C8 N1 C3 Pt1 -6.8(12)
P2 Pt1 C3 N2 98.5(7)
I1 Pt1 C3 N2 -84.1(7)
P2 Pt1 C3 N1 -74.4(7)
I1 Pt1 C3 N1 103.0(7)
C3 N1 C4 C5 0.2(11)
C8 N1 C4 C5 -177.9(8)
N1 C4 C5 N2 -1.4(11)
C3 N2 C5 C4 2.1(11)
C19 N2 C5 C4 174.9(8)
C3 N1 C8 C9 -137.7(8)
C4 N1 C8 C9 40.0(12)
N1 C8 C9 C10 -121.3(9)
N1 C8 C9 C18 64.6(10)
C18 C9 C10 C11 0.6(14)
C8 C9 C10 C11 -173.5(8)
C9 C10 C11 C12 -0.2(15)
C10 C11 C12 C13 0.1(15)
C11 C12 C13 C18 -0.3(15)
C11 C12 C13 C14 175.6(10)
C12 C13 C14 C15 -179.4(11)
C18 C13 C14 C15 -3.3(16)
C13 C14 C15 C16 1(2)
C14 C15 C16 C17 0(2)
C15 C16 C17 C18 1.1(17)
C16 C17 C18 C9 176.5(9)
C16 C17 C18 C13 -3.6(14)
C10 C9 C18 C17 179.1(9)
C8 C9 C18 C17 -6.9(12)
C10 C9 C18 C13 -0.8(12)
C8 C9 C18 C13 173.1(7)
C12 C13 C18 C17 -179.2(8)
C14 C13 C18 C17 4.6(13)
C12 C13 C18 C9 0.7(12)
C14 C13 C18 C9 -175.5(8)
C3 N2 C19 C24 -123.9(8)
C5 N2 C19 C24 64.3(11)
C3 N2 C19 C20 110.1(9)
C5 N2 C19 C20 -61.8(11)
C1B P1 C1A C6A -36.7(8)
C1 P1 C1A C6A -150.8(7)
Pt1 P1 C1A C6A 87.8(7)
C1B P1 C1A C2A 146.3(7)
C1 P1 C1A C2A 32.2(8)
Pt1 P1 C1A C2A -89.3(7)
C1A P1 C1B C6B 147.3(7)
C1 P1 C1B C6B -100.1(8)
Pt1 P1 C1B C6B 17.1(8)
C1A P1 C1B C2B -37.2(8)
C1 P1 C1B C2B 75.4(8)
Pt1 P1 C1B C2B -167.3(7)
C1D P2 C1C C6C -26.3(8)
C2 P2 C1C C6C 87.6(7)
Pt1 P2 C1C C6C -155.0(6)
C1D P2 C1C C2C 158.3(6)
C2 P2 C1C C2C -87.8(7)
Pt1 P2 C1C C2C 29.5(7)
C1C P2 C1D C6D 136.0(7)
C2 P2 C1D C6D 23.1(8)
Pt1 P2 C1D C6D -98.6(7)
C1C P2 C1D C2D -48.0(7)
C2 P2 C1D C2D -160.9(6)
Pt1 P2 C1D C2D 77.4(7)
C24 C19 C20 C21 57.9(12)
N2 C19 C20 C21 -175.4(9)
C19 C20 C21 C22 -57.4(14)
C20 C21 C22 C23 55.5(15)
C21 C22 C23 C24 -54.5(15)
N2 C19 C24 C23 176.2(9)
C20 C19 C24 C23 -57.7(12)
C22 C23 C24 C19 55.8(13)
C6A C1A C2A C3A 1.0(14)
P1 C1A C2A C3A 178.1(8)
C6B C1B C2B C3B -2.3(14)
P1 C1B C2B C3B -177.8(8)
C6C C1C C2C C3C 0.2(12)
P2 C1C C2C C3C 175.8(7)
C6D C1D C2D C3D 1.2(12)
P2 C1D C2D C3D -174.9(7)
C1A C2A C3A C4A -1.7(16)
C1B C2B C3B C4B -0.2(17)
C1C C2C C3C C4C -0.9(14)
C1D C2D C3D C4D -0.5(14)
C2A C3A C4A C5A 1.6(17)
C2B C3B C4B C5B 2.0(18)
C2C C3C C4C C5C 2.8(15)
C2D C3D C4D C5D -0.9(15)
C3A C4A C5A C6A -0.9(18)
C3B C4B C5B C6B -1.3(19)
C3C C4C C5C C6C -4.1(15)
C3D C4D C5D C6D 1.5(15)
C2A C1A C6A C5A -0.3(14)
P1 C1A C6A C5A -177.4(8)
C4A C5A C6A C1A 0.2(17)
C2B C1B C6B C5B 3.0(16)
P1 C1B C6B C5B 178.6(9)
C4B C5B C6B C1B -1.1(18)
C4C C5C C6C C1C 3.5(14)
C2C C1C C6C C5C -1.5(13)
P2 C1C C6C C5C -176.9(7)
C2D C1D C6D C5D -0.6(12)
P2 C1D C6D C5D 175.4(7)
C4D C5D C6D C1D -0.7(14)
